data_2005068
loop_
_publ_author_name
'Kowalski, A.'

_publ_section_title
;
 1-(<i>p</i>-Methoxyphenyl)-2-methyl-4-nitroimidazole and
 1-(<i>p</i>-Acetylphenyl)-2-methyl-4-nitroimidazole
;
_journal_issue 7
_journal_name_full 'Acta Crystallographica Section C'
_journal_page_first 1784
_journal_page_last 1787
_journal_paper_doi 10.1107/S0108270196001722
_journal_volume 52
_journal_year 1996
_chemical_formula_sum 'C12 H11 N3 O3'
_chemical_formula_weight 245.24
_chemical_name_systematic
;
 1-(p-acetyl-phenyl)-2-methyl-4-nitro-imidazole
;
_space_group_IT_number 2
_symmetry_cell_setting triclinic
_symmetry_space_group_name_Hall '-P 1'
_symmetry_space_group_name_H-M 'P -1'
_audit_creation_method SHELXL
_cell_angle_alpha 90.46(2)
_cell_angle_beta 105.24(2)
_cell_angle_gamma 110.59(2)
_cell_formula_units_Z 2
_cell_length_a 7.4930(10)
_cell_length_b 8.217(2)
_cell_length_c 10.332(2)
_cell_measurement_reflns_used 25
_cell_measurement_temperature 293(2)
_cell_measurement_theta_max 32
_cell_measurement_theta_min 16
_cell_volume 571.0(2)
_computing_data_collection 'Kuma KM-4 User's Guide (Kuma, 1989)'
_computing_molecular_graphics 'ORTEPII (Johnson, 1976)'
_computing_structure_refinement 'SHELXL93 (Sheldrick, 1993)'
_computing_structure_solution 'SHELXS86 (Sheldrick, 1990)'
_diffrn_ambient_temperature 293(2)
_diffrn_measurement_device 'Kuma KM-4 automated four-circle \k-axis'
_diffrn_measurement_method \w/2\q
_diffrn_radiation_monochromator graphite
_diffrn_radiation_source 'X-ray tube'
_diffrn_radiation_type CuK\a
_diffrn_radiation_wavelength 1.54178
_diffrn_reflns_av_R_equivalents 0.0105
_diffrn_reflns_av_sigmaI/netI 0.0216
_diffrn_reflns_limit_h_max 8
_diffrn_reflns_limit_h_min -8
_diffrn_reflns_limit_k_max 9
_diffrn_reflns_limit_k_min 0
_diffrn_reflns_limit_l_max 12
_diffrn_reflns_limit_l_min -12
_diffrn_reflns_number 2517
_diffrn_reflns_theta_max 81.53
_diffrn_reflns_theta_min 4.46
_diffrn_standards_decay_% 4
_diffrn_standards_interval_count 50
_diffrn_standards_number 2
_exptl_absorpt_coefficient_mu 0.882
_exptl_absorpt_correction_type none
_exptl_crystal_colour colourless
_exptl_crystal_density_diffrn 1.426
_exptl_crystal_density_meas 1.4
_exptl_crystal_density_method flotation
_exptl_crystal_description irregular
_exptl_crystal_F_000 256
_exptl_crystal_size_max 0.40
_exptl_crystal_size_mid 0.30
_exptl_crystal_size_min 0.28
_refine_diff_density_max 0.108
_refine_diff_density_min -0.115
_refine_ls_extinction_coef 0.022(4)
_refine_ls_extinction_method SHELXL93
_refine_ls_goodness_of_fit_all 0.855
_refine_ls_goodness_of_fit_obs 0.738
_refine_ls_hydrogen_treatment 'H atoms refined as rigid groups'
_refine_ls_matrix_type full
_refine_ls_number_parameters 171
_refine_ls_number_reflns 1606
_refine_ls_number_restraints 0
_refine_ls_restrained_S_all 1.392
_refine_ls_restrained_S_obs 0.738
_refine_ls_R_factor_all 0.1025
_refine_ls_R_factor_obs 0.0424
_refine_ls_shift/esd_max 0.013
_refine_ls_shift/esd_mean 0.002
_refine_ls_structure_factor_coef Fsqd
_refine_ls_weighting_scheme
;
calc w = 1/[\s^2^(F~o~^2^) + (0.1134P)^2^ + 0.4209P]
where P = (F~o~^2^ + 2F~c~^2^)/3
;
_refine_ls_wR_factor_all 0.2912
_refine_ls_wR_factor_obs 0.1147
_reflns_number_observed 1282
_reflns_number_total 2344
_reflns_observed_criterion >2sigma(I)
_cod_data_source_file ab1279.cif
_cod_data_source_block II
_cod_database_code 2005068

loop_
_symmetry_equiv_pos_as_xyz
'x, y, z'
'-x, -y, -z'

loop_
_atom_site_aniso_label
_atom_site_aniso_U_11
_atom_site_aniso_U_22
_atom_site_aniso_U_33
_atom_site_aniso_U_12
_atom_site_aniso_U_13
_atom_site_aniso_U_23
O1 0.0651(12) 0.0661(13) 0.0597(12) 0.0367(10) 0.0205(10) 0.0046(9)
O2 0.089(2) 0.0654(14) 0.0704(14) 0.0393(12) 0.0343(12) 0.0301(11)
O4 0.0750(14) 0.0535(13) 0.0658(13) 0.0271(11) 0.0187(10) 0.0167(10)
N1 0.0473(12) 0.0464(12) 0.0375(11) 0.0199(10) 0.0129(9) 0.0064(9)
N2 0.0501(12) 0.0554(14) 0.0388(11) 0.0231(10) 0.0127(9) 0.0080(10)
N3 0.0562(13) 0.0464(13) 0.0436(12) 0.0222(11) 0.0121(10) 0.0020(10)
C1 0.0448(14) 0.052(2) 0.0352(12) 0.0184(12) 0.0106(10) 0.0061(11)
C2 0.0477(14) 0.0428(14) 0.0363(13) 0.0193(11) 0.0111(10) 0.0022(10)
C3 0.0475(14) 0.051(2) 0.0429(14) 0.0207(12) 0.0157(11) 0.0049(11)
C4 0.0412(13) 0.0442(14) 0.0404(13) 0.0154(11) 0.0121(10) 0.0072(11)
C5 0.062(2) 0.052(2) 0.0395(14) 0.0230(13) 0.0104(12) 0.0021(12)
C6 0.058(2) 0.044(2) 0.0479(15) 0.0194(12) 0.0126(12) 0.0031(12)
C7 0.0390(13) 0.050(2) 0.0439(14) 0.0174(11) 0.0128(10) 0.0098(11)
C8 0.057(2) 0.051(2) 0.0390(14) 0.0220(13) 0.0152(11) 0.0062(11)
C9 0.056(2) 0.0430(15) 0.0444(14) 0.0205(12) 0.0158(11) 0.0037(11)
C10 0.063(2) 0.080(2) 0.052(2) 0.041(2) 0.0221(13) 0.0184(14)
C12 0.0421(14) 0.055(2) 0.055(2) 0.0207(12) 0.0164(11) 0.0146(13)
C13 0.072(2) 0.076(2) 0.054(2) 0.037(2) 0.0237(14) 0.0234(15)

loop_
_atom_site_label
_atom_site_occupancy
_atom_site_fract_x
_atom_site_fract_y
_atom_site_fract_z
_atom_site_U_iso_or_equiv
_atom_site_thermal_displace_type
_atom_site_calc_flag
_atom_site_refinement_flags
_atom_site_type_symbol
O1 1 0.5960(3) -0.2303(3) 0.3401(2) 0.0595(6) Uani d . O
O2 1 0.4104(3) -0.3140(3) 0.4735(2) 0.0694(7) Uani d . O
O4 1 0.2533(3) 0.7331(3) -0.1047(2) 0.0640(6) Uani d . O
N1 1 0.2862(3) 0.0915(3) 0.2284(2) 0.0428(6) Uani d . N
N2 1 0.2342(3) -0.0779(3) 0.3919(2) 0.0470(6) Uani d . N
N3 1 0.4643(3) -0.2233(3) 0.3873(2) 0.0482(6) Uani d . N
C1 1 0.1851(4) 0.0425(3) 0.3250(2) 0.0439(6) Uani d . C
C2 1 0.3699(3) -0.1032(3) 0.3379(2) 0.0417(6) Uani d . C
C3 1 0.4055(4) -0.0039(3) 0.2371(2) 0.0457(7) Uani d . C
H3 1 0.4939(27) -0.0010(3) 0.1839(16) 0.055 Uiso calc R H
C4 1 0.2670(3) 0.2144(3) 0.1324(2) 0.0419(6) Uani d . C
C5 1 0.2885(4) 0.3811(3) 0.1769(3) 0.0512(7) Uani d . C
H5 1 0.3170(10) 0.4158(12) 0.2719(32) 0.061 Uiso calc R H
C6 1 0.2687(4) 0.4975(4) 0.0835(3) 0.0503(7) Uani d . C
H6 1 0.2826(6) 0.6177(38) 0.1145(10) 0.060 Uiso calc R H
C7 1 0.2299(3) 0.4494(3) -0.0527(2) 0.0436(6) Uani d . C
C8 1 0.2114(4) 0.2816(3) -0.0949(3) 0.0480(7) Uani d . C
H8 1 0.1857(9) 0.2471(11) -0.1898(30) 0.058 Uiso calc R H
C9 1 0.2294(4) 0.1635(4) -0.0023(3) 0.0470(7) Uani d . C
H9 1 0.2163(6) 0.0517(37) -0.0306(10) 0.056 Uiso calc R H
C10 1 0.0423(4) 0.1177(4) 0.3480(3) 0.0593(8) Uani d . C
H10A 1 -0.0239(14) 0.1464(7) 0.2653(16) 0.089 Uiso calc R H
H10B 1 0.1112(13) 0.2198(20) 0.4100(12) 0.089 Uiso calc R H
H10C 1 -0.0518(19) 0.0350(16) 0.3833(7) 0.089 Uiso calc R H
C12 1 0.2179(4) 0.5830(4) -0.1489(3) 0.0491(7) Uani d . C
C13 1 0.1649(5) 0.5318(4) -0.2971(3) 0.0630(8) Uani d . C
H13A 1 0.0276(27) 0.4466(17) -0.3284(7) 0.095 Uiso calc R H
H13B 1 0.2562(18) 0.4789(11) -0.3154(5) 0.095 Uiso calc R H
H13C 1 0.1760(5) 0.6362(20) -0.3452(10) 0.095 Uiso calc R H

loop_
_atom_type_symbol
_atom_type_description
_atom_type_scat_dispersion_real
_atom_type_scat_dispersion_imag
_atom_type_scat_source
C C 0.0181 0.0091 'International Tables Vol C Tables 4.2.6.8 and 6.1.1.4'
H H 0.0000 0.0000 'International Tables Vol C Tables 4.2.6.8 and 6.1.1.4'
N N 0.0311 0.0180 'International Tables Vol C Tables 4.2.6.8 and 6.1.1.4'
O O 0.0492 0.0322 'International Tables Vol C Tables 4.2.6.8 and 6.1.1.4'

loop_
_geom_angle_atom_site_label_1
_geom_angle_atom_site_label_2
_geom_angle_atom_site_label_3
_geom_angle
_geom_angle_publ_flag
C3 N1 C1 107.3(2) n
C3 N1 C4 125.3(2) n
C1 N1 C4 127.3(2) n
C1 N2 C2 104.3(2) n
O1 N3 O2 123.2(2) n
O2 N3 C2 119.0(2) n
O1 N3 C2 117.8(2) n
N2 C1 N1 110.9(2) n
N2 C1 C10 125.4(2) n
N1 C1 C10 123.7(2) n
N2 C2 C3 113.5(2) n
N2 C2 N3 121.4(2) n
C3 C2 N3 125.1(2) n
C2 C3 N1 103.9(2) n
C5 C4 C9 121.3(2) n
C5 C4 N1 119.7(2) n
C9 C4 N1 119.0(2) n
C6 C5 C4 119.0(2) n
C5 C6 C7 120.8(2) n
C6 C7 C12 118.5(2) n
C8 C7 C12 122.3(2) n
C8 C7 C6 119.1(2) n
C7 C8 C9 120.5(2) n
C4 C9 C8 119.2(2) n
O4 C12 C13 120.9(2) n
O4 C12 C7 119.4(2) n
C13 C12 C7 119.6(2) n
C2 C3 H3 128.02(15) n
N1 C3 H3 128.03(13) n
C6 C5 H5 120.5(2) n
C4 C5 H5 120.51(15) n
C5 C6 H6 119.6(2) n
C7 C6 H6 119.6(2) n
C9 C8 H8 119.7(2) n
C7 C8 H8 119.74(14) n
C4 C9 H9 120.4(2) n
C8 C9 H9 120.4(2) n
C1 C10 H10A 109.47(14) n
C1 C10 H10B 109.5(2) n
H10A C10 H10B 109.5 n
C1 C10 H10C 109.5(2) n
H10A C10 H10C 109.5 n
H10B C10 H10C 109.5 n
C12 C13 H13A 109.5(2) n
C12 C13 H13B 109.47(15) n
H13A C13 H13B 109.5 n
C12 C13 H13C 109.5(2) n
H13A C13 H13C 109.5 n
H13B C13 H13C 109.5 n

loop_
_geom_bond_atom_site_label_1
_geom_bond_atom_site_label_2
_geom_bond_distance
_geom_bond_publ_flag
O1 N3 1.228(3) yes
O2 N3 1.225(3) yes
O4 C12 1.224(3) yes
N1 C3 1.368(3) yes
N1 C1 1.386(3) yes
N1 C4 1.437(3) yes
N2 C1 1.314(3) yes
N2 C2 1.354(3) yes
N3 C2 1.430(3) yes
C1 C10 1.476(4) yes
C2 C3 1.352(3) yes
C4 C5 1.382(3) yes
C4 C9 1.376(3) yes
C5 C6 1.381(4) yes
C6 C7 1.384(4) yes
C7 C8 1.390(4) yes
C7 C12 1.497(4) yes
C8 C9 1.384(4) yes
C12 C13 1.494(4) yes
C3 H3 0.96(3) n
C5 H5 0.97(3) n
C6 H6 1.00(3) n
C8 H8 0.97(3) n
C9 H9 0.92(3) n
C10 H10A 0.95(2) n
C10 H10B 0.95(2) n
C10 H10C 0.95(2) n
C13 H13A 0.98(2) n
C13 H13B 0.98(2) n
C13 H13C 0.98(2) n

loop_
_cod_related_entry_id
_cod_related_entry_database
_cod_related_entry_code
1 ChemSpider 21138288
